data_7017021
loop_
_publ_author_name
'Barwiolek, Magdalena'
'Szlyk, Edward'
'Muzio\/l, Tadeusz M'
'Lis, Tadeusz'

_publ_section_title
;
 Structural and luminescence studies of nickel(ii) and copper(ii)
 complexes with (1R,2R)-cyclohexanediamine derived unsymmetric Schiff
 base.
;
_journal_issue 41
_journal_name_full 'Dalton transactions (Cambridge, England : 2003)'
_journal_page_first 11012
_journal_page_last 11022
_journal_paper_doi 10.1039/c1dt10882d
_journal_volume 40
_journal_year 2011
_chemical_absolute_configuration syn
_chemical_formula_moiety 'C24 H24 N2 O2'
_chemical_formula_sum 'C24 H24 N2 O2'
_chemical_formula_weight 372.45
_space_group_IT_number 19
_symmetry_cell_setting orthorhombic
_symmetry_Int_Tables_number 19
_symmetry_space_group_name_Hall 'P 2ac 2ab'
_symmetry_space_group_name_H-M 'P 21 21 21'
_atom_sites_solution_hydrogens geom
_atom_sites_solution_primary direct
_atom_sites_solution_secondary difmap
_audit_creation_method SHELXL-97
_cell_angle_alpha 90.00
_cell_angle_beta 90.00
_cell_angle_gamma 90.00
_cell_formula_units_Z 4
_cell_length_a 8.8795(8)
_cell_length_b 9.2278(11)
_cell_length_c 23.730(2)
_cell_measurement_reflns_used 5168
_cell_measurement_temperature 293(2)
_cell_measurement_theta_max 28.40
_cell_measurement_theta_min 2.37
_cell_volume 1944.4(3)
_computing_structure_refinement 'SHELXL-97 (Sheldrick, 1997)'
_computing_structure_solution 'SHELXS-97 (Sheldrick, 1990)'
_diffrn_ambient_temperature 293(2)
_diffrn_measured_fraction_theta_full 0.998
_diffrn_measured_fraction_theta_max 0.899
_diffrn_measurement_device_type 'Oxford Sapphire CCD diffractometer'
_diffrn_measurement_method 'omega - 2theta'
_diffrn_radiation_monochromator graphite
_diffrn_radiation_probe x-ray
_diffrn_radiation_type MoK\a
_diffrn_radiation_wavelength 0.71073
_diffrn_reflns_av_R_equivalents 0.0427
_diffrn_reflns_av_sigmaI/netI 0.0566
_diffrn_reflns_limit_h_max 8
_diffrn_reflns_limit_h_min -11
_diffrn_reflns_limit_k_max 11
_diffrn_reflns_limit_k_min -4
_diffrn_reflns_limit_l_max 30
_diffrn_reflns_limit_l_min -25
_diffrn_reflns_number 5458
_diffrn_reflns_theta_full 26.50
_diffrn_reflns_theta_max 28.40
_diffrn_reflns_theta_min 2.37
_diffrn_source 'fine-focus sealed tube'
_exptl_absorpt_coefficient_mu 0.081
_exptl_absorpt_correction_type none
_exptl_crystal_colour 'light yellow'
_exptl_crystal_density_diffrn 1.272
_exptl_crystal_density_method 'not measured'
_exptl_crystal_description plate
_exptl_crystal_F_000 792
_exptl_crystal_size_max 0.56
_exptl_crystal_size_mid 0.20
_exptl_crystal_size_min 0.07
_refine_diff_density_max 0.19
_refine_diff_density_min -0.29
_refine_diff_density_rms 0.047
_refine_ls_abs_structure_details 'not refined'
_refine_ls_extinction_method none
_refine_ls_goodness_of_fit_ref 1.008
_refine_ls_hydrogen_treatment constr
_refine_ls_matrix_type full
_refine_ls_number_parameters 255
_refine_ls_number_reflns 2501
_refine_ls_number_restraints 0
_refine_ls_restrained_S_all 1.008
_refine_ls_R_factor_all 0.1007
_refine_ls_R_factor_gt 0.0581
_refine_ls_shift/su_max 0.000
_refine_ls_shift/su_mean 0.000
_refine_ls_structure_factor_coef Fsqd
_refine_ls_weighting_details 'calc w=1/[\s^2^(Fo^2^)+(0.0720P)^2^+0.0000P] where P=(Fo^2^+2Fc^2^)/3'
_refine_ls_weighting_scheme calc
_refine_ls_wR_factor_gt 0.1236
_refine_ls_wR_factor_ref 0.1385
_reflns_number_gt 1542
_reflns_number_total 2501
_reflns_threshold_expression >2sigma(I)
_cod_data_source_file c1dt10882d.txt
_cod_data_source_block torun2
_cod_database_code 7017021

loop_
_symmetry_equiv_pos_as_xyz
'x, y, z'
'-x+1/2, -y, z+1/2'
'-x, y+1/2, -z+1/2'
'x+1/2, -y+1/2, -z'

loop_
_atom_site_label
_atom_site_type_symbol
_atom_site_fract_x
_atom_site_fract_y
_atom_site_fract_z
_atom_site_U_iso_or_equiv
_atom_site_adp_type
_atom_site_occupancy
_atom_site_symmetry_multiplicity
_atom_site_calc_flag
_atom_site_refinement_flags
O1 O 0.3886(3) 0.3858(3) 0.51106(9) 0.0562(7) Uani 1 1 d .
H1 H 0.3575 0.3158 0.5289 0.084 Uiso 1 1 calc R
O2 O 0.2973(3) -0.1383(3) 0.37336(11) 0.0786(9) Uani 1 1 d .
H2 H 0.3096 -0.1455 0.4075 0.118 Uiso 1 1 calc R
N1 N 0.2794(3) 0.1278(3) 0.52589(10) 0.0442(7) Uani 1 1 d .
N2 N 0.4308(3) -0.0978(3) 0.47029(10) 0.0469(7) Uani 1 1 d .
C1 C 0.2335(3) 0.2727(4) 0.44344(12) 0.0383(7) Uani 1 1 d .
C2 C 0.3303(3) 0.3857(4) 0.46263(13) 0.0419(8) Uani 1 1 d .
C3 C 0.3595(4) 0.5031(4) 0.42466(15) 0.0545(9) Uani 1 1 d .
H3 H 0.4204 0.5792 0.4365 0.065 Uiso 1 1 calc R
C4 C 0.3017(4) 0.5060(5) 0.37294(15) 0.0584(10) Uani 1 1 d .
H4 H 0.3272 0.5825 0.3493 0.070 Uiso 1 1 calc R
C5 C 0.1412(5) 0.4041(5) 0.29833(14) 0.0667(11) Uani 1 1 d .
H5 H 0.1664 0.4812 0.2749 0.080 Uiso 1 1 calc R
C6 C 0.0448(5) 0.2994(6) 0.27940(15) 0.0737(13) Uani 1 1 d .
H6 H 0.0059 0.3046 0.2431 0.088 Uiso 1 1 calc R
C7 C 0.0054(5) 0.1863(5) 0.31433(15) 0.0659(11) Uani 1 1 d .
H7 H -0.0621 0.1165 0.3016 0.079 Uiso 1 1 calc R
C8 C 0.0645(4) 0.1753(4) 0.36767(13) 0.0538(9) Uani 1 1 d .
H8 H 0.0375 0.0976 0.3905 0.065 Uiso 1 1 calc R
C9 C 0.1651(4) 0.2798(4) 0.38804(12) 0.0416(8) Uani 1 1 d .
C10 C 0.2023(4) 0.3967(4) 0.35233(13) 0.0503(9) Uani 1 1 d .
C1' C 0.4297(4) -0.0950(4) 0.53157(12) 0.0460(8) Uani 1 1 d .
H1' H 0.5181 -0.0419 0.5452 0.055 Uiso 1 1 calc R
C2' C 0.4304(5) -0.2492(4) 0.55609(14) 0.0636(11) Uani 1 1 d .
H2'A H 0.3470 -0.3038 0.5404 0.076 Uiso 1 1 calc R
H2'B H 0.5232 -0.2976 0.5455 0.076 Uiso 1 1 calc R
C3' C 0.4170(5) -0.2462(5) 0.61981(14) 0.0674(11) Uani 1 1 d .
H3'A H 0.4114 -0.3447 0.6339 0.081 Uiso 1 1 calc R
H3'B H 0.5062 -0.2013 0.6357 0.081 Uiso 1 1 calc R
C4' C 0.5187(4) -0.0132(4) 0.44490(13) 0.0484(8) Uani 1 1 d .
H4' H 0.5924 0.0339 0.4659 0.058 Uiso 1 1 calc R
C1" C 0.2864(4) -0.0175(4) 0.55070(12) 0.0427(8) Uani 1 1 d .
H1" H 0.2000 -0.0729 0.5366 0.051 Uiso 1 1 calc R
C2" C 0.2755(4) -0.0121(4) 0.61424(12) 0.0496(9) Uani 1 1 d .
H2"A H 0.1821 0.0347 0.6251 0.059 Uiso 1 1 calc R
H2"B H 0.3584 0.0443 0.6293 0.059 Uiso 1 1 calc R
C3" C 0.2803(5) -0.1641(4) 0.63852(15) 0.0612(10) Uani 1 1 d .
H3"A H 0.2797 -0.1584 0.6793 0.073 Uiso 1 1 calc R
H3"B H 0.1908 -0.2164 0.6269 0.073 Uiso 1 1 calc R
C4" C 0.2169(4) 0.1484(4) 0.47659(13) 0.0426(8) Uani 1 1 d .
H4" H 0.1566 0.0745 0.4625 0.051 Uiso 1 1 calc R
C1A C 0.5117(4) 0.0154(4) 0.38447(13) 0.0480(8) Uani 1 1 d .
C2A C 0.3996(4) -0.0450(4) 0.35198(14) 0.0546(10) Uani 1 1 d .
C3A C 0.3832(5) -0.0038(5) 0.29572(15) 0.0734(12) Uani 1 1 d .
H3A H 0.3060 -0.0422 0.2739 0.088 Uiso 1 1 calc R
C4A C 0.4823(5) 0.0940(7) 0.27308(17) 0.0864(15) Uani 1 1 d .
H4A H 0.4721 0.1214 0.2356 0.104 Uiso 1 1 calc R
C5A C 0.5950(5) 0.1514(6) 0.30440(18) 0.0902(15) Uani 1 1 d .
H5A H 0.6624 0.2167 0.2884 0.108 Uiso 1 1 calc R
C6A C 0.6089(5) 0.1124(5) 0.35991(15) 0.0705(12) Uani 1 1 d .
H6A H 0.6859 0.1525 0.3814 0.085 Uiso 1 1 calc R

loop_
_atom_site_aniso_label
_atom_site_aniso_U_11
_atom_site_aniso_U_22
_atom_site_aniso_U_33
_atom_site_aniso_U_23
_atom_site_aniso_U_13
_atom_site_aniso_U_12
O1 0.0705(16) 0.0398(15) 0.0582(14) -0.0003(12) -0.0158(12) -0.0075(14)
O2 0.103(2) 0.063(2) 0.0701(17) 0.0001(16) -0.0140(17) -0.031(2)
N1 0.0600(16) 0.0306(16) 0.0419(13) 0.0040(12) -0.0061(12) 0.0080(15)
N2 0.0601(16) 0.0361(16) 0.0446(13) 0.0002(13) 0.0040(13) 0.0014(16)
C1 0.0413(16) 0.0330(18) 0.0405(14) 0.0006(14) -0.0009(13) 0.0056(16)
C2 0.0415(17) 0.038(2) 0.0464(17) -0.0014(16) -0.0041(14) 0.0088(17)
C3 0.058(2) 0.043(2) 0.063(2) 0.002(2) -0.0034(17) -0.009(2)
C4 0.066(2) 0.049(2) 0.060(2) 0.018(2) 0.0058(19) -0.004(2)
C5 0.082(3) 0.073(3) 0.0448(19) 0.014(2) -0.0006(18) 0.005(3)
C6 0.087(3) 0.094(4) 0.0406(18) -0.002(2) -0.0088(19) 0.017(3)
C7 0.082(3) 0.066(3) 0.0491(19) -0.014(2) -0.0090(19) 0.003(2)
C8 0.065(2) 0.047(2) 0.0498(18) -0.0038(18) -0.0091(17) 0.005(2)
C9 0.0479(18) 0.0366(19) 0.0404(16) -0.0039(15) -0.0010(14) 0.0088(17)
C10 0.058(2) 0.049(2) 0.0442(16) 0.0057(17) 0.0061(15) 0.011(2)
C1' 0.0558(19) 0.0375(19) 0.0446(16) 0.0027(16) -0.0012(15) 0.0034(19)
C2' 0.097(3) 0.037(2) 0.057(2) 0.0101(19) 0.001(2) 0.016(2)
C3' 0.100(3) 0.045(2) 0.056(2) 0.015(2) 0.003(2) 0.018(3)
C4' 0.0515(19) 0.045(2) 0.0491(17) -0.0037(18) -0.0014(15) 0.004(2)
C1" 0.0526(18) 0.0297(19) 0.0457(16) 0.0043(15) -0.0040(14) -0.0041(17)
C2" 0.0570(19) 0.047(2) 0.0445(17) -0.0003(17) -0.0006(15) 0.006(2)
C3" 0.083(3) 0.051(2) 0.0491(19) 0.0123(18) 0.0053(18) 0.001(2)
C4" 0.0466(18) 0.0361(19) 0.0450(16) -0.0041(15) -0.0033(15) 0.0050(17)
C1A 0.0525(19) 0.043(2) 0.0482(18) -0.0020(17) 0.0010(15) 0.002(2)
C2A 0.065(2) 0.046(2) 0.0530(19) -0.0065(18) 0.0057(17) 0.000(2)
C3A 0.084(3) 0.083(3) 0.053(2) -0.006(2) -0.009(2) 0.002(3)
C4A 0.086(3) 0.123(4) 0.050(2) 0.016(3) 0.006(2) 0.007(4)
C5A 0.090(3) 0.105(4) 0.075(3) 0.029(3) 0.011(3) -0.020(3)
C6A 0.070(2) 0.083(3) 0.059(2) 0.010(2) 0.0061(18) -0.014(3)

loop_
_atom_type_symbol
_atom_type_description
_atom_type_scat_dispersion_real
_atom_type_scat_dispersion_imag
_atom_type_scat_source
C C 0.0033 0.0000 'International Tables Vol C Tables 4.2.6.8 and 6.1.1.4'
H H 0.0000 0.0000 'International Tables Vol C Tables 4.2.6.8 and 6.1.1.4'
N N 0.0061 0.0000 'International Tables Vol C Tables 4.2.6.8 and 6.1.1.4'
O O 0.0106 0.0000 'International Tables Vol C Tables 4.2.6.8 and 6.1.1.4'

loop_
_geom_angle_atom_site_label_1
_geom_angle_atom_site_label_2
_geom_angle_atom_site_label_3
_geom_angle
C2 O1 H1 109.5
C2A O2 H2 109.5
C4" N1 C1" 120.6(3)
C4' N2 C1' 118.2(3)
C4" C1 C2 118.9(3)
C4" C1 C9 120.2(3)
C2 C1 C9 120.6(3)
O1 C2 C1 122.6(3)
O1 C2 C3 120.0(3)
C1 C2 C3 117.5(3)
C4 C3 C2 121.7(3)
C4 C3 H3 119.1
C2 C3 H3 119.1
C3 C4 C10 122.7(3)
C3 C4 H4 118.7
C10 C4 H4 118.7
C6 C5 C10 120.8(4)
C6 C5 H5 119.6
C10 C5 H5 119.6
C5 C6 C7 119.8(3)
C5 C6 H6 120.1
C7 C6 H6 120.1
C8 C7 C6 120.8(4)
C8 C7 H7 119.6
C6 C7 H7 119.6
C7 C8 C9 120.7(4)
C7 C8 H8 119.6
C9 C8 H8 119.6
C8 C9 C10 118.0(3)
C8 C9 C1 123.3(3)
C10 C9 C1 118.8(3)
C5 C10 C9 119.9(4)
C5 C10 C4 121.4(4)
C9 C10 C4 118.7(3)
N2 C1' C1" 108.1(2)
N2 C1' C2' 111.2(3)
C1" C1' C2' 108.9(3)
N2 C1' H1' 109.5
C1" C1' H1' 109.5
C2' C1' H1' 109.5
C3' C2' C1' 111.1(3)
C3' C2' H2'A 109.4
C1' C2' H2'A 109.4
C3' C2' H2'B 109.4
C1' C2' H2'B 109.4
H2'A C2' H2'B 108.0
C3" C3' C2' 111.6(3)
C3" C3' H3'A 109.3
C2' C3' H3'A 109.3
C3" C3' H3'B 109.3
C2' C3' H3'B 109.3
H3'A C3' H3'B 108.0
N2 C4' C1A 123.8(3)
N2 C4' H4' 118.1
C1A C4' H4' 118.1
N1 C1" C2" 111.6(3)
N1 C1" C1' 110.1(3)
C2" C1" C1' 111.4(3)
N1 C1" H1" 107.9
C2" C1" H1" 107.9
C1' C1" H1" 107.9
C1" C2" C3" 110.3(3)
C1" C2" H2"A 109.6
C3" C2" H2"A 109.6
C1" C2" H2"B 109.6
C3" C2" H2"B 109.6
H2"A C2" H2"B 108.1
C3' C3" C2" 112.2(3)
C3' C3" H3"A 109.2
C2" C3" H3"A 109.2
C3' C3" H3"B 109.2
C2" C3" H3"B 109.2
H3"A C3" H3"B 107.9
N1 C4" C1 125.3(3)
N1 C4" H4" 117.4
C1 C4" H4" 117.4
C6A C1A C2A 118.7(3)
C6A C1A C4' 120.6(3)
C2A C1A C4' 120.5(3)
O2 C2A C1A 122.3(3)
O2 C2A C3A 117.6(3)
C1A C2A C3A 120.0(4)
C4A C3A C2A 119.2(4)
C4A C3A H3A 120.4
C2A C3A H3A 120.4
C5A C4A C3A 121.1(4)
C5A C4A H4A 119.4
C3A C4A H4A 119.4
C4A C5A C6A 119.4(5)
C4A C5A H5A 120.3
C6A C5A H5A 120.3
C5A C6A C1A 121.5(4)
C5A C6A H6A 119.3
C1A C6A H6A 119.3

loop_
_geom_bond_atom_site_label_1
_geom_bond_atom_site_label_2
_geom_bond_distance
O1 C2 1.260(3)
O1 H1 0.8200
O2 C2A 1.350(4)
O2 H2 0.8200
N1 C4" 1.309(4)
N1 C1" 1.466(4)
N2 C4' 1.258(4)
N2 C1' 1.455(4)
C1 C4" 1.398(4)
C1 C2 1.426(4)
C1 C9 1.450(4)
C2 C3 1.432(5)
C3 C4 1.330(4)
C3 H3 0.9300
C4 C10 1.427(5)
C4 H4 0.9300
C5 C6 1.367(6)
C5 C10 1.393(5)
C5 H5 0.9300
C6 C7 1.379(6)
C6 H6 0.9300
C7 C8 1.374(5)
C7 H7 0.9300
C8 C9 1.401(5)
C8 H8 0.9300
C9 C10 1.411(5)
C1' C1" 1.529(5)
C1' C2' 1.537(5)
C1' H1' 0.9800
C2' C3' 1.517(4)
C2' H2'A 0.9700
C2' H2'B 0.9700
C3' C3" 1.498(5)
C3' H3'A 0.9700
C3' H3'B 0.9700
C4' C1A 1.459(4)
C4' H4' 0.9300
C1" C2" 1.512(4)
C1" H1" 0.9800
C2" C3" 1.517(5)
C2" H2"A 0.9700
C2" H2"B 0.9700
C3" H3"A 0.9700
C3" H3"B 0.9700
C4" H4" 0.9300
C1A C6A 1.373(5)
C1A C2A 1.377(5)
C2A C3A 1.396(5)
C3A C4A 1.370(6)
C3A H3A 0.9300
C4A C5A 1.354(6)
C4A H4A 0.9300
C5A C6A 1.371(5)
C5A H5A 0.9300
C6A H6A 0.9300

loop_
_geom_hbond_atom_site_label_D
_geom_hbond_atom_site_label_H
_geom_hbond_atom_site_label_A
_geom_hbond_distance_DH
_geom_hbond_distance_HA
_geom_hbond_distance_DA
_geom_hbond_angle_DHA
_geom_hbond_site_symmetry_A
O1 H1 N1 0.82 1.87 2.594(4) 146.6 .
O2 H2 N2 0.82 1.89 2.614(4) 146.7 .
O1 H1 C4" 0.82 2.34 2.791(4) 115.1 .
C4" H4" O1 0.93 2.49 2.947(4) 110.6 4_456

loop_
_geom_torsion_atom_site_label_1
_geom_torsion_atom_site_label_2
_geom_torsion_atom_site_label_3
_geom_torsion_atom_site_label_4
_geom_torsion
C4" C1 C2 O1 -8.1(5)
C9 C1 C2 O1 177.9(3)
C4" C1 C2 C3 172.4(3)
C9 C1 C2 C3 -1.5(4)
O1 C2 C3 C4 179.1(3)
C1 C2 C3 C4 -1.4(5)
C2 C3 C4 C10 2.6(6)
C10 C5 C6 C7 1.0(6)
C5 C6 C7 C8 -1.5(6)
C6 C7 C8 C9 0.7(6)
C7 C8 C9 C10 0.5(5)
C7 C8 C9 C1 -178.7(3)
C4" C1 C9 C8 8.7(5)
C2 C1 C9 C8 -177.4(3)
C4" C1 C9 C10 -170.6(3)
C2 C1 C9 C10 3.3(4)
C6 C5 C10 C9 0.2(6)
C6 C5 C10 C4 -179.2(4)
C8 C9 C10 C5 -1.0(5)
C1 C9 C10 C5 178.3(3)
C8 C9 C10 C4 178.5(3)
C1 C9 C10 C4 -2.2(5)
C3 C4 C10 C5 178.7(4)
C3 C4 C10 C9 -0.7(5)
C4' N2 C1' C1" 105.4(3)
C4' N2 C1' C2' -135.2(4)
N2 C1' C2' C3' -175.6(3)
C1" C1' C2' C3' -56.6(4)
C1' C2' C3' C3" 55.5(5)
C1' N2 C4' C1A -167.9(3)
C4" N1 C1" C2" -147.2(3)
C4" N1 C1" C1' 88.6(3)
N2 C1' C1" N1 -56.6(3)
C2' C1' C1" N1 -177.5(3)
N2 C1' C1" C2" 179.1(3)
C2' C1' C1" C2" 58.1(4)
N1 C1" C2" C3" 179.1(3)
C1' C1" C2" C3" -57.4(4)
C2' C3' C3" C2" -54.6(5)
C1" C2" C3" C3' 55.2(4)
C1" N1 C4" C1 -164.6(3)
C2 C1 C4" N1 2.7(5)
C9 C1 C4" N1 176.7(3)
N2 C4' C1A C6A 178.2(3)
N2 C4' C1A C2A 3.7(5)
C6A C1A C2A O2 -178.3(4)
C4' C1A C2A O2 -3.7(5)
C6A C1A C2A C3A -2.1(5)
C4' C1A C2A C3A 172.5(4)
O2 C2A C3A C4A 178.1(4)
C1A C2A C3A C4A 1.8(6)
C2A C3A C4A C5A -0.3(7)
C3A C4A C5A C6A -0.9(8)
C4A C5A C6A C1A 0.5(8)
C2A C1A C6A C5A 1.0(6)
C4' C1A C6A C5A -173.6(4)
